data_4119864
loop_
_publ_author_name
'Jiaxiang Chu'
'Christos E. Kefalidis'
'Laurent Maron'
'Xuebing Leng'
'Yaofeng Chen'

_publ_section_title
;
 Chameleon Behavior of a Newly Synthesized Scandium Nitrilimine Derivative
;
_journal_name_full 'Journal of the American Chemical Society'
_journal_page_first 8165
_journal_page_last 8168
_journal_paper_doi 10.1021/ja403387v
_journal_volume 135
_journal_year 2013
_chemical_formula_sum 'C49 H76 N7 Sc Si'
_chemical_formula_weight 836.22
_chemical_name_systematic
; 
 ? 
;
_space_group_IT_number 2
_symmetry_cell_setting triclinic
_symmetry_space_group_name_Hall '-P 1'
_symmetry_space_group_name_H-M 'P -1'
_atom_sites_solution_hydrogens geom
_atom_sites_solution_primary direct
_atom_sites_solution_secondary difmap
_audit_creation_method SHELXL-97
_cell_angle_alpha 86.914(5)
_cell_angle_beta 81.086(5)
_cell_angle_gamma 82.425(5)
_cell_formula_units_Z 2
_cell_length_a 9.342(3)
_cell_length_b 13.128(4)
_cell_length_c 20.113(6)
_cell_measurement_reflns_used 3518
_cell_measurement_temperature 140(2)
_cell_measurement_theta_max 28.30
_cell_measurement_theta_min 2.31
_cell_volume 2414.2(13)
_computing_cell_refinement 'Bruker SAINT'
_computing_data_collection 'Bruker APEX2'
_computing_data_reduction 'Bruker SAINT'
_computing_molecular_graphics 'Bruker SHELXTL'
_computing_publication_material 'Bruker SHELXTL'
_computing_structure_refinement 'SHELXL-97 (Sheldrick, 2008)'
_computing_structure_solution 'SHELXS-97 (Sheldrick, 2008)'
_diffrn_ambient_temperature 140(2)
_diffrn_measured_fraction_theta_full 0.991
_diffrn_measured_fraction_theta_max 0.991
_diffrn_measurement_device_type 'Bruker APEX-II CCD'
_diffrn_measurement_method '\f and \w scans'
_diffrn_radiation_monochromator graphite
_diffrn_radiation_source 'fine-focus sealed tube'
_diffrn_radiation_type MoK\a
_diffrn_radiation_wavelength 0.71073
_diffrn_reflns_av_R_equivalents 0.0483
_diffrn_reflns_av_sigmaI/netI 0.0817
_diffrn_reflns_limit_h_max 11
_diffrn_reflns_limit_h_min -11
_diffrn_reflns_limit_k_max 15
_diffrn_reflns_limit_k_min -16
_diffrn_reflns_limit_l_max 24
_diffrn_reflns_limit_l_min -24
_diffrn_reflns_number 16709
_diffrn_reflns_theta_full 26.00
_diffrn_reflns_theta_max 26.00
_diffrn_reflns_theta_min 1.57
_exptl_absorpt_coefficient_mu 0.217
_exptl_absorpt_correction_T_max 0.9620
_exptl_absorpt_correction_T_min 0.9279
_exptl_absorpt_correction_type multi-scan
_exptl_absorpt_process_details sadabs
_exptl_crystal_colour yellow
_exptl_crystal_density_diffrn 1.150
_exptl_crystal_description block
_exptl_crystal_F_000 908
_exptl_crystal_size_max 0.35
_exptl_crystal_size_mid 0.25
_exptl_crystal_size_min 0.18
_refine_diff_density_max 1.439
_refine_diff_density_min -0.441
_refine_diff_density_rms 0.079
_refine_ls_extinction_method none
_refine_ls_goodness_of_fit_ref 1.012
_refine_ls_hydrogen_treatment constr
_refine_ls_matrix_type full
_refine_ls_number_parameters 539
_refine_ls_number_reflns 9422
_refine_ls_number_restraints 7
_refine_ls_restrained_S_all 1.015
_refine_ls_R_factor_all 0.1019
_refine_ls_R_factor_gt 0.0682
_refine_ls_shift/su_max 0.005
_refine_ls_shift/su_mean 0.000
_refine_ls_structure_factor_coef Fsqd
_refine_ls_weighting_details 'calc w=1/[\s^2^(Fo^2^)+(0.1175P)^2^+1.5513P] where P=(Fo^2^+2Fc^2^)/3'
_refine_ls_weighting_scheme calc
_refine_ls_wR_factor_gt 0.1869
_refine_ls_wR_factor_ref 0.2125
_reflns_number_gt 6461
_reflns_number_total 9422
_reflns_threshold_expression >2sigma(I)
_cod_data_source_file ja403387v_4.cif
_cod_data_source_block mo_dm12623_0m
_cod_original_cell_volume 2414.1(12)
_cod_database_code 4119864

loop_
_symmetry_equiv_pos_as_xyz
'x, y, z'
'-x, -y, -z'

loop_
_atom_site_label
_atom_site_type_symbol
_atom_site_fract_x
_atom_site_fract_y
_atom_site_fract_z
_atom_site_U_iso_or_equiv
_atom_site_adp_type
_atom_site_occupancy
_atom_site_symmetry_multiplicity
_atom_site_calc_flag
_atom_site_refinement_flags
Sc1 Sc -0.02594(6) 0.79805(4) 0.73398(3) 0.01936(18) Uani 1 1 d .
Si1 Si 0.13579(13) 0.48799(9) 0.85459(6) 0.0448(3) Uani 1 1 d U
N1 N -0.0208(3) 0.9277(2) 0.79905(13) 0.0221(6) Uani 1 1 d .
N2 N -0.1715(3) 0.9104(2) 0.68310(13) 0.0208(6) Uani 1 1 d .
N3 N -0.0989(3) 0.7072(2) 0.64738(14) 0.0229(6) Uani 1 1 d .
N4 N 0.0282(4) 0.7136(3) 0.45686(18) 0.0452(9) Uani 1 1 d .
N5 N 0.1910(3) 0.7628(2) 0.69145(13) 0.0226(6) Uani 1 1 d .
H5 H 0.2377 0.7320 0.7233 0.027 Uiso 1 1 calc R
N6 N -0.1682(3) 0.7088(2) 0.80090(14) 0.0275(6) Uani 1 1 d .
N7 N -0.0293(3) 0.6626(2) 0.80482(14) 0.0271(6) Uani 1 1 d .
C1 C -0.0137(4) 1.1093(3) 0.8267(2) 0.0362(9) Uani 1 1 d .
H1A H 0.0054 1.0785 0.8704 0.054 Uiso 1 1 calc R
H1B H -0.0964 1.1638 0.8334 0.054 Uiso 1 1 calc R
H1C H 0.0731 1.1384 0.8039 0.054 Uiso 1 1 calc R
C2 C -0.0496(4) 1.0276(2) 0.78367(17) 0.0242(7) Uani 1 1 d .
C3 C -0.1150(4) 1.0651(3) 0.72739(17) 0.0269(7) Uani 1 1 d .
H3 H -0.1154 1.1367 0.7176 0.032 Uiso 1 1 calc R
C4 C -0.1797(4) 1.0125(3) 0.68356(17) 0.0243(7) Uani 1 1 d .
C5 C -0.2655(4) 1.0791(3) 0.6361(2) 0.0349(8) Uani 1 1 d .
H5A H -0.2302 1.0584 0.5897 0.052 Uiso 1 1 calc R
H5B H -0.2527 1.1512 0.6402 0.052 Uiso 1 1 calc R
H5C H -0.3693 1.0708 0.6475 0.052 Uiso 1 1 calc R
C6 C -0.2599(4) 0.8692(3) 0.63857(18) 0.0268(7) Uani 1 1 d .
H6A H -0.2228 0.8860 0.5910 0.032 Uiso 1 1 calc R
H6B H -0.3627 0.9010 0.6485 0.032 Uiso 1 1 calc R
C7 C -0.2519(3) 0.7545(3) 0.64951(17) 0.0255(7) Uani 1 1 d .
H7A H -0.3086 0.7383 0.6937 0.031 Uiso 1 1 calc R
H7B H -0.2959 0.7254 0.6142 0.031 Uiso 1 1 calc R
C8 C -0.0088(4) 0.7260(3) 0.58135(17) 0.0265(7) Uani 1 1 d .
H8A H 0.0912 0.6909 0.5827 0.032 Uiso 1 1 calc R
H8B H -0.0022 0.8007 0.5755 0.032 Uiso 1 1 calc R
C9 C -0.0637(5) 0.6906(4) 0.5191(2) 0.0463(10) Uani 1 1 d .
H9A H -0.0676 0.6155 0.5236 0.056 Uiso 1 1 calc R
H9B H -0.1642 0.7247 0.5174 0.056 Uiso 1 1 calc R
C10 C -0.0919(4) 0.5955(3) 0.66231(19) 0.0301(8) Uani 1 1 d .
H10A H -0.1576 0.5829 0.7041 0.045 Uiso 1 1 calc R
H10B H 0.0083 0.5672 0.6676 0.045 Uiso 1 1 calc R
H10C H -0.1219 0.5621 0.6252 0.045 Uiso 1 1 calc R
C11 C 0.0296(4) 0.8967(2) 0.86216(16) 0.0230(7) Uani 1 1 d .
C12 C 0.1798(4) 0.8855(3) 0.86774(17) 0.0255(7) Uani 1 1 d .
C13 C 0.2232(4) 0.8454(3) 0.92839(18) 0.0335(8) Uani 1 1 d .
H13 H 0.3241 0.8352 0.9325 0.040 Uiso 1 1 calc R
C14 C 0.1227(4) 0.8204(3) 0.98209(19) 0.0363(9) Uani 1 1 d .
H14 H 0.1541 0.7927 1.0228 0.044 Uiso 1 1 calc R
C15 C -0.0246(4) 0.8357(3) 0.97682(18) 0.0327(8) Uani 1 1 d .
H15 H -0.0935 0.8207 1.0148 0.039 Uiso 1 1 calc R
C16 C -0.0739(4) 0.8723(3) 0.91783(17) 0.0262(7) Uani 1 1 d .
C17 C -0.2380(4) 0.8911(3) 0.91485(17) 0.0300(8) Uani 1 1 d .
H17 H -0.2525 0.8796 0.8677 0.036 Uiso 1 1 calc R
C18 C -0.2997(4) 1.0017(3) 0.9311(2) 0.0465(11) Uani 1 1 d .
H18A H -0.2797 1.0168 0.9758 0.070 Uiso 1 1 calc R
H18B H -0.4054 1.0109 0.9308 0.070 Uiso 1 1 calc R
H18C H -0.2536 1.0485 0.8973 0.070 Uiso 1 1 calc R
C19 C -0.3231(4) 0.8178(4) 0.9616(2) 0.0452(11) Uani 1 1 d .
H19A H -0.3219 0.8339 1.0085 0.068 Uiso 1 1 calc R
H19B H -0.2779 0.7469 0.9537 0.068 Uiso 1 1 calc R
H19C H -0.4242 0.8252 0.9527 0.068 Uiso 1 1 calc R
C20 C 0.2945(4) 0.9207(3) 0.81138(19) 0.0323(8) Uani 1 1 d .
H20 H 0.2468 0.9412 0.7707 0.039 Uiso 1 1 calc R
C21 C 0.4204(4) 0.8364(3) 0.7928(2) 0.0414(10) Uani 1 1 d .
H21A H 0.4758 0.8219 0.8305 0.062 Uiso 1 1 calc R
H21B H 0.4847 0.8590 0.7530 0.062 Uiso 1 1 calc R
H21C H 0.3818 0.7740 0.7827 0.062 Uiso 1 1 calc R
C22 C 0.3564(5) 1.0145(3) 0.8335(2) 0.0487(11) Uani 1 1 d .
H22A H 0.2765 1.0700 0.8449 0.073 Uiso 1 1 calc R
H22B H 0.4271 1.0382 0.7966 0.073 Uiso 1 1 calc R
H22C H 0.4048 0.9951 0.8730 0.073 Uiso 1 1 calc R
C23 C -0.2608(4) 0.6505(3) 0.83719(19) 0.0347(8) Uani 1 1 d .
H23 H -0.3642 0.6652 0.8426 0.042 Uiso 1 1 calc R
C24 C -0.1848(4) 0.5653(3) 0.86592(19) 0.0367(9) Uani 1 1 d .
C25 C -0.2536(5) 0.4828(4) 0.9090(2) 0.0509(11) Uani 1 1 d .
H25A H -0.3365 0.5159 0.9406 0.061 Uiso 1 1 calc R
H25B H -0.1810 0.4475 0.9363 0.061 Uiso 1 1 calc R
C26 C -0.3088(4) 0.4025(3) 0.8718(2) 0.0389(9) Uani 1 1 d .
C27 C -0.3981(5) 0.3355(3) 0.9079(3) 0.0515(12) Uani 1 1 d .
H27 H -0.4232 0.3399 0.9554 0.062 Uiso 1 1 calc R
C28 C -0.4509(5) 0.2611(4) 0.8734(3) 0.0616(15) Uani 1 1 d .
H28 H -0.5128 0.2159 0.8980 0.074 Uiso 1 1 calc R
C29 C -0.4158(5) 0.2525(3) 0.8066(3) 0.0603(14) Uani 1 1 d .
H29 H -0.4526 0.2017 0.7844 0.072 Uiso 1 1 calc R
C30 C -0.3257(5) 0.3180(3) 0.7701(3) 0.0510(11) Uani 1 1 d .
H30 H -0.3004 0.3123 0.7227 0.061 Uiso 1 1 calc R
C31 C -0.2730(5) 0.3915(3) 0.8030(2) 0.0433(10) Uani 1 1 d .
H31 H -0.2104 0.4357 0.7777 0.052 Uiso 1 1 calc R
C34 C 0.1745(5) 0.6528(4) 0.4503(3) 0.0569(13) Uani 1 1 d .
H34A H 0.2340 0.6806 0.4794 0.085 Uiso 1 1 calc R
H34B H 0.2219 0.6566 0.4034 0.085 Uiso 1 1 calc R
H34C H 0.1644 0.5810 0.4639 0.085 Uiso 1 1 calc R
C35 C -0.0404(6) 0.6926(4) 0.3984(2) 0.0564(12) Uani 1 1 d .
H35A H -0.0461 0.6187 0.3974 0.085 Uiso 1 1 calc R
H35B H 0.0183 0.7149 0.3568 0.085 Uiso 1 1 calc R
H35C H -0.1390 0.7302 0.4022 0.085 Uiso 1 1 calc R
C36 C 0.2938(3) 0.7676(2) 0.63321(16) 0.0214(7) Uani 1 1 d .
C37 C 0.3844(4) 0.6784(3) 0.60743(18) 0.0279(8) Uani 1 1 d .
C38 C 0.4846(4) 0.6863(3) 0.54889(18) 0.0328(8) Uani 1 1 d .
H38 H 0.5458 0.6263 0.5329 0.039 Uiso 1 1 calc R
C39 C 0.4976(4) 0.7780(3) 0.51367(18) 0.0348(9) Uani 1 1 d .
H39 H 0.5667 0.7817 0.4739 0.042 Uiso 1 1 calc R
C40 C 0.4081(4) 0.8648(3) 0.53736(18) 0.0308(8) Uani 1 1 d .
H40 H 0.4156 0.9284 0.5130 0.037 Uiso 1 1 calc R
C41 C 0.3064(3) 0.8617(3) 0.59641(17) 0.0255(7) Uani 1 1 d .
C42 C 0.2144(4) 0.9611(3) 0.61940(17) 0.0259(7) Uani 1 1 d .
H42 H 0.1431 0.9441 0.6596 0.031 Uiso 1 1 calc R
C43 C 0.1275(4) 1.0125(3) 0.5658(2) 0.0353(8) Uani 1 1 d .
H43A H 0.1947 1.0364 0.5276 0.053 Uiso 1 1 calc R
H43B H 0.0609 1.0713 0.5849 0.053 Uiso 1 1 calc R
H43C H 0.0709 0.9630 0.5505 0.053 Uiso 1 1 calc R
C44 C 0.3088(4) 1.0369(3) 0.6411(2) 0.0346(8) Uani 1 1 d .
H44A H 0.3665 1.0031 0.6746 0.052 Uiso 1 1 calc R
H44B H 0.2456 1.0968 0.6607 0.052 Uiso 1 1 calc R
H44C H 0.3745 1.0593 0.6018 0.052 Uiso 1 1 calc R
C45 C 0.3758(4) 0.5737(3) 0.64368(19) 0.0312(8) Uani 1 1 d .
H45 H 0.2793 0.5779 0.6736 0.037 Uiso 1 1 calc R
C46 C 0.3818(6) 0.4858(3) 0.5971(2) 0.0524(12) Uani 1 1 d .
H46A H 0.3074 0.5026 0.5675 0.079 Uiso 1 1 calc R
H46B H 0.3632 0.4231 0.6239 0.079 Uiso 1 1 calc R
H46C H 0.4787 0.4750 0.5698 0.079 Uiso 1 1 calc R
C47 C 0.4938(5) 0.5497(3) 0.6892(2) 0.0505(11) Uani 1 1 d .
H47A H 0.4779 0.4866 0.7161 0.076 Uiso 1 1 calc R
H47B H 0.4889 0.6068 0.7192 0.076 Uiso 1 1 calc R
H47C H 0.5901 0.5402 0.6613 0.076 Uiso 1 1 calc R
C48 C -0.0348(4) 0.5745(3) 0.84434(18) 0.0326(8) Uani 1 1 d .
C49 C 0.2812(5) 0.5679(4) 0.8600(3) 0.0647(14) Uani 1 1 d .
H49A H 0.2896 0.6159 0.8210 0.097 Uiso 1 1 calc R
H49B H 0.3741 0.5237 0.8605 0.097 Uiso 1 1 calc R
H49C H 0.2571 0.6067 0.9014 0.097 Uiso 1 1 calc R
C50 C 0.1810(6) 0.4027(4) 0.7807(3) 0.0640(14) Uani 1 1 d .
H50A H 0.1070 0.3557 0.7828 0.096 Uiso 1 1 calc R
H50B H 0.2771 0.3629 0.7816 0.096 Uiso 1 1 calc R
H50C H 0.1825 0.4449 0.7389 0.096 Uiso 1 1 calc R
C51 C 0.1141(7) 0.4020(5) 0.9307(3) 0.0825(18) Uani 1 1 d U
H51A H 0.0794 0.4434 0.9705 0.124 Uiso 1 1 calc R
H51B H 0.2084 0.3621 0.9356 0.124 Uiso 1 1 calc R
H51C H 0.0430 0.3551 0.9261 0.124 Uiso 1 1 calc R

loop_
_atom_site_aniso_label
_atom_site_aniso_U_11
_atom_site_aniso_U_22
_atom_site_aniso_U_33
_atom_site_aniso_U_23
_atom_site_aniso_U_13
_atom_site_aniso_U_12
Sc1 0.0189(3) 0.0184(3) 0.0216(3) -0.0016(2) -0.0036(2) -0.0041(2)
Si1 0.0446(7) 0.0363(6) 0.0515(7) 0.0147(5) -0.0105(5) 0.0001(5)
N1 0.0214(14) 0.0250(14) 0.0209(14) -0.0025(11) -0.0043(11) -0.0050(11)
N2 0.0210(13) 0.0207(13) 0.0223(14) 0.0003(11) -0.0071(11) -0.0047(11)
N3 0.0216(14) 0.0232(14) 0.0259(15) -0.0034(11) -0.0062(11) -0.0066(11)
N4 0.045(2) 0.051(2) 0.041(2) -0.0064(16) -0.0064(16) -0.0078(17)
N5 0.0210(14) 0.0260(14) 0.0232(14) -0.0015(11) -0.0079(11) -0.0055(11)
N6 0.0299(16) 0.0270(15) 0.0252(15) 0.0013(12) -0.0013(12) -0.0071(12)
N7 0.0275(16) 0.0273(15) 0.0275(16) 0.0003(12) -0.0060(12) -0.0051(12)
C1 0.046(2) 0.0292(19) 0.037(2) -0.0085(16) -0.0162(17) -0.0053(17)
C2 0.0225(16) 0.0229(16) 0.0275(18) -0.0065(13) -0.0012(13) -0.0043(13)
C3 0.0331(19) 0.0185(16) 0.0305(19) 0.0001(13) -0.0092(15) -0.0038(14)
C4 0.0213(16) 0.0253(17) 0.0259(17) -0.0028(13) -0.0044(13) -0.0002(13)
C5 0.039(2) 0.0280(19) 0.040(2) 0.0021(16) -0.0173(17) -0.0023(16)
C6 0.0212(16) 0.0316(18) 0.0299(19) -0.0062(14) -0.0078(14) -0.0045(14)
C7 0.0213(16) 0.0297(18) 0.0269(18) -0.0031(14) -0.0031(13) -0.0082(14)
C8 0.0218(16) 0.0319(18) 0.0277(18) -0.0045(14) -0.0029(14) -0.0105(14)
C9 0.042(2) 0.049(2) 0.051(3) -0.008(2) -0.008(2) -0.012(2)
C10 0.0334(19) 0.0248(18) 0.034(2) -0.0047(14) -0.0064(15) -0.0056(15)
C11 0.0227(16) 0.0213(16) 0.0263(17) -0.0057(13) -0.0072(13) -0.0013(13)
C12 0.0203(16) 0.0283(17) 0.0296(18) -0.0060(14) -0.0066(14) -0.0036(14)
C13 0.0269(18) 0.046(2) 0.030(2) -0.0084(16) -0.0129(15) -0.0010(16)
C14 0.037(2) 0.048(2) 0.0263(19) 0.0005(16) -0.0155(16) -0.0005(18)
C15 0.0311(19) 0.044(2) 0.0242(18) -0.0006(15) -0.0057(15) -0.0064(17)
C16 0.0251(17) 0.0301(18) 0.0250(17) -0.0056(14) -0.0058(14) -0.0042(14)
C17 0.0241(17) 0.045(2) 0.0220(17) -0.0069(15) -0.0021(14) -0.0068(16)
C18 0.027(2) 0.057(3) 0.055(3) -0.026(2) -0.0066(18) 0.0036(19)
C19 0.031(2) 0.075(3) 0.032(2) 0.001(2) -0.0071(17) -0.018(2)
C20 0.0220(17) 0.045(2) 0.034(2) -0.0060(16) -0.0066(15) -0.0122(16)
C21 0.0226(19) 0.061(3) 0.041(2) -0.0093(19) -0.0026(16) -0.0084(18)
C22 0.039(2) 0.051(3) 0.061(3) -0.004(2) -0.008(2) -0.023(2)
C23 0.032(2) 0.040(2) 0.032(2) 0.0047(16) -0.0009(16) -0.0084(17)
C24 0.040(2) 0.038(2) 0.032(2) 0.0057(16) -0.0022(16) -0.0104(18)
C25 0.055(3) 0.051(3) 0.046(3) 0.013(2) 0.000(2) -0.019(2)
C26 0.0273(19) 0.033(2) 0.054(3) 0.0142(18) -0.0039(17) -0.0012(16)
C27 0.036(2) 0.045(2) 0.067(3) 0.018(2) 0.007(2) -0.009(2)
C28 0.044(3) 0.044(3) 0.091(4) 0.012(3) 0.014(3) -0.018(2)
C29 0.048(3) 0.037(2) 0.095(4) -0.003(2) 0.000(3) -0.013(2)
C30 0.050(3) 0.032(2) 0.068(3) 0.002(2) -0.003(2) -0.0036(19)
C31 0.043(2) 0.034(2) 0.052(3) 0.0127(18) -0.0028(19) -0.0124(18)
C34 0.036(2) 0.075(3) 0.060(3) 0.010(3) -0.013(2) -0.010(2)
C35 0.061(3) 0.062(3) 0.050(3) -0.003(2) -0.020(2) -0.005(2)
C36 0.0166(15) 0.0275(17) 0.0225(16) -0.0048(13) -0.0077(12) -0.0050(13)
C37 0.0208(17) 0.0327(19) 0.0322(19) -0.0056(15) -0.0060(14) -0.0063(14)
C38 0.0232(18) 0.041(2) 0.034(2) -0.0152(16) -0.0043(15) -0.0017(16)
C39 0.0267(19) 0.051(2) 0.0270(19) -0.0075(17) 0.0008(15) -0.0091(17)
C40 0.0273(18) 0.041(2) 0.0260(18) 0.0022(15) -0.0047(14) -0.0106(16)
C41 0.0176(16) 0.0330(18) 0.0280(18) -0.0023(14) -0.0067(13) -0.0072(14)
C42 0.0240(17) 0.0286(18) 0.0266(18) 0.0006(14) -0.0043(14) -0.0089(14)
C43 0.033(2) 0.034(2) 0.042(2) 0.0057(16) -0.0151(16) -0.0061(16)
C44 0.034(2) 0.035(2) 0.037(2) -0.0019(16) -0.0056(16) -0.0123(16)
C45 0.0262(18) 0.0285(18) 0.039(2) -0.0081(15) -0.0057(15) -0.0013(15)
C46 0.068(3) 0.033(2) 0.058(3) -0.015(2) -0.010(2) -0.008(2)
C47 0.055(3) 0.047(3) 0.056(3) 0.010(2) -0.026(2) -0.015(2)
C48 0.043(2) 0.0268(18) 0.0287(19) 0.0001(14) -0.0032(16) -0.0089(16)
C49 0.047(3) 0.064(3) 0.088(4) 0.002(3) -0.030(3) -0.002(2)
C50 0.054(3) 0.042(3) 0.092(4) -0.007(3) -0.004(3) 0.000(2)
C51 0.085(3) 0.077(3) 0.077(3) 0.030(3) -0.013(3) 0.011(3)

loop_
_atom_type_symbol
_atom_type_description
_atom_type_scat_dispersion_real
_atom_type_scat_dispersion_imag
_atom_type_scat_source
C C 0.0033 0.0016 'International Tables Vol C Tables 4.2.6.8 and 6.1.1.4'
H H 0.0000 0.0000 'International Tables Vol C Tables 4.2.6.8 and 6.1.1.4'
N N 0.0061 0.0033 'International Tables Vol C Tables 4.2.6.8 and 6.1.1.4'
Si Si 0.0817 0.0704 'International Tables Vol C Tables 4.2.6.8 and 6.1.1.4'
Sc Sc 0.2519 0.3716 'International Tables Vol C Tables 4.2.6.8 and 6.1.1.4'

loop_
_geom_angle_atom_site_label_1
_geom_angle_atom_site_label_2
_geom_angle_atom_site_label_3
_geom_angle
N5 Sc1 N6 130.70(11)
N5 Sc1 N2 119.88(11)
N6 Sc1 N2 105.31(11)
N5 Sc1 N1 103.40(10)
N6 Sc1 N1 99.92(10)
N2 Sc1 N1 83.67(10)
N5 Sc1 N7 95.41(11)
N6 Sc1 N7 36.50(11)
N2 Sc1 N7 141.53(10)
N1 Sc1 N7 103.82(11)
N5 Sc1 N3 89.70(10)
N6 Sc1 N3 84.29(10)
N2 Sc1 N3 74.14(10)
N1 Sc1 N3 157.71(10)
N7 Sc1 N3 92.60(10)
C49 Si1 C51 109.2(3)
C49 Si1 C48 108.5(2)
C51 Si1 C48 112.7(2)
C49 Si1 C50 112.2(3)
C51 Si1 C50 106.5(3)
C48 Si1 C50 107.8(2)
C2 N1 C11 119.2(3)
C2 N1 Sc1 126.9(2)
C11 N1 Sc1 113.8(2)
C4 N2 C6 116.1(3)
C4 N2 Sc1 126.9(2)
C6 N2 Sc1 116.8(2)
C10 N3 C7 110.6(3)
C10 N3 C8 109.5(3)
C7 N3 C8 112.2(3)
C10 N3 Sc1 112.9(2)
C7 N3 Sc1 100.58(19)
C8 N3 Sc1 110.88(18)
C9 N4 C35 110.5(4)
C9 N4 C34 112.8(4)
C35 N4 C34 107.8(4)
C36 N5 Sc1 146.0(2)
C36 N5 H5 107.0
Sc1 N5 H5 107.0
C23 N6 N7 107.6(3)
C23 N6 Sc1 174.5(3)
N7 N6 Sc1 74.35(17)
C48 N7 N6 109.7(3)
C48 N7 Sc1 175.1(2)
N6 N7 Sc1 69.15(16)
C2 C1 H1A 109.5
C2 C1 H1B 109.5
H1A C1 H1B 109.5
C2 C1 H1C 109.5
H1A C1 H1C 109.5
H1B C1 H1C 109.5
N1 C2 C3 123.2(3)
N1 C2 C1 121.7(3)
C3 C2 C1 115.1(3)
C4 C3 C2 129.5(3)
C4 C3 H3 115.2
C2 C3 H3 115.2
N2 C4 C3 123.9(3)
N2 C4 C5 120.3(3)
C3 C4 C5 115.8(3)
C4 C5 H5A 109.5
C4 C5 H5B 109.5
H5A C5 H5B 109.5
C4 C5 H5C 109.5
H5A C5 H5C 109.5
H5B C5 H5C 109.5
N2 C6 C7 109.5(3)
N2 C6 H6A 109.8
C7 C6 H6A 109.8
N2 C6 H6B 109.8
C7 C6 H6B 109.8
H6A C6 H6B 108.2
N3 C7 C6 110.7(3)
N3 C7 H7A 109.5
C6 C7 H7A 109.5
N3 C7 H7B 109.5
C6 C7 H7B 109.5
H7A C7 H7B 108.1
N3 C8 C9 116.1(3)
N3 C8 H8A 108.3
C9 C8 H8A 108.3
N3 C8 H8B 108.3
C9 C8 H8B 108.3
H8A C8 H8B 107.4
N4 C9 C8 112.6(3)
N4 C9 H9A 109.1
C8 C9 H9A 109.1
N4 C9 H9B 109.1
C8 C9 H9B 109.1
H9A C9 H9B 107.8
N3 C10 H10A 109.5
N3 C10 H10B 109.5
H10A C10 H10B 109.5
N3 C10 H10C 109.5
H10A C10 H10C 109.5
H10B C10 H10C 109.5
C12 C11 C16 120.3(3)
C12 C11 N1 121.0(3)
C16 C11 N1 118.6(3)
C13 C12 C11 118.3(3)
C13 C12 C20 119.3(3)
C11 C12 C20 122.3(3)
C14 C13 C12 121.2(3)
C14 C13 H13 119.4
C12 C13 H13 119.4
C13 C14 C15 119.8(3)
C13 C14 H14 120.1
C15 C14 H14 120.1
C16 C15 C14 121.7(3)
C16 C15 H15 119.2
C14 C15 H15 119.2
C15 C16 C11 118.6(3)
C15 C16 C17 119.9(3)
C11 C16 C17 121.4(3)
C19 C17 C18 109.6(3)
C19 C17 C16 112.5(3)
C18 C17 C16 111.1(3)
C19 C17 H17 107.8
C18 C17 H17 107.8
C16 C17 H17 107.8
C17 C18 H18A 109.5
C17 C18 H18B 109.5
H18A C18 H18B 109.5
C17 C18 H18C 109.5
H18A C18 H18C 109.5
H18B C18 H18C 109.5
C17 C19 H19A 109.5
C17 C19 H19B 109.5
H19A C19 H19B 109.5
C17 C19 H19C 109.5
H19A C19 H19C 109.5
H19B C19 H19C 109.5
C21 C20 C12 112.1(3)
C21 C20 C22 108.6(3)
C12 C20 C22 109.9(3)
C21 C20 H20 108.7
C12 C20 H20 108.7
C22 C20 H20 108.7
C20 C21 H21A 109.5
C20 C21 H21B 109.5
H21A C21 H21B 109.5
C20 C21 H21C 109.5
H21A C21 H21C 109.5
H21B C21 H21C 109.5
C20 C22 H22A 109.5
C20 C22 H22B 109.5
H22A C22 H22B 109.5
C20 C22 H22C 109.5
H22A C22 H22C 109.5
H22B C22 H22C 109.5
N6 C23 C24 110.6(3)
N6 C23 H23 124.7
C24 C23 H23 124.7
C23 C24 C48 105.3(3)
C23 C24 C25 125.2(4)
C48 C24 C25 129.5(4)
C24 C25 C26 115.8(4)
C24 C25 H25A 108.3
C26 C25 H25A 108.3
C24 C25 H25B 108.3
C26 C25 H25B 108.3
H25A C25 H25B 107.4
C31 C26 C27 118.1(4)
C31 C26 C25 122.9(3)
C27 C26 C25 119.0(4)
C26 C27 C28 119.2(5)
C26 C27 H27 120.4
C28 C27 H27 120.4
C29 C28 C27 121.6(4)
C29 C28 H28 119.2
C27 C28 H28 119.2
C28 C29 C30 119.7(5)
C28 C29 H29 120.1
C30 C29 H29 120.1
C31 C30 C29 119.6(5)
C31 C30 H30 120.2
C29 C30 H30 120.2
C30 C31 C26 121.7(4)
C30 C31 H31 119.1
C26 C31 H31 119.1
N4 C34 H34A 109.5
N4 C34 H34B 109.5
H34A C34 H34B 109.5
N4 C34 H34C 109.5
H34A C34 H34C 109.5
H34B C34 H34C 109.5
N4 C35 H35A 109.5
N4 C35 H35B 109.5
H35A C35 H35B 109.5
N4 C35 H35C 109.5
H35A C35 H35C 109.5
H35B C35 H35C 109.5
N5 C36 C41 120.5(3)
N5 C36 C37 121.7(3)
C41 C36 C37 117.8(3)
C38 C37 C36 119.9(3)
C38 C37 C45 119.1(3)
C36 C37 C45 121.0(3)
C39 C38 C37 122.1(3)
C39 C38 H38 118.9
C37 C38 H38 118.9
C38 C39 C40 118.5(3)
C38 C39 H39 120.7
C40 C39 H39 120.7
C39 C40 C41 121.9(3)
C39 C40 H40 119.1
C41 C40 H40 119.1
C40 C41 C36 119.8(3)
C40 C41 C42 118.3(3)
C36 C41 C42 121.9(3)
C41 C42 C43 112.6(3)
C41 C42 C44 111.2(3)
C43 C42 C44 109.6(3)
C41 C42 H42 107.7
C43 C42 H42 107.7
C44 C42 H42 107.7
C42 C43 H43A 109.5
C42 C43 H43B 109.5
H43A C43 H43B 109.5
C42 C43 H43C 109.5
H43A C43 H43C 109.5
H43B C43 H43C 109.5
C42 C44 H44A 109.5
C42 C44 H44B 109.5
H44A C44 H44B 109.5
C42 C44 H44C 109.5
H44A C44 H44C 109.5
H44B C44 H44C 109.5
C46 C45 C37 114.0(3)
C46 C45 C47 110.0(4)
C37 C45 C47 111.3(3)
C46 C45 H45 107.0
C37 C45 H45 107.0
C47 C45 H45 107.0
C45 C46 H46A 109.5
C45 C46 H46B 109.5
H46A C46 H46B 109.5
C45 C46 H46C 109.5
H46A C46 H46C 109.5
H46B C46 H46C 109.5
C45 C47 H47A 109.5
C45 C47 H47B 109.5
H47A C47 H47B 109.5
C45 C47 H47C 109.5
H47A C47 H47C 109.5
H47B C47 H47C 109.5
N7 C48 C24 106.8(3)
N7 C48 Si1 120.4(3)
C24 C48 Si1 132.5(3)
Si1 C49 H49A 109.5
Si1 C49 H49B 109.5
H49A C49 H49B 109.5
Si1 C49 H49C 109.5
H49A C49 H49C 109.5
H49B C49 H49C 109.5
Si1 C50 H50A 109.5
Si1 C50 H50B 109.5
H50A C50 H50B 109.5
Si1 C50 H50C 109.5
H50A C50 H50C 109.5
H50B C50 H50C 109.5
Si1 C51 H51A 109.5
Si1 C51 H51B 109.5
H51A C51 H51B 109.5
Si1 C51 H51C 109.5
H51A C51 H51C 109.5
H51B C51 H51C 109.5

loop_
_geom_bond_atom_site_label_1
_geom_bond_atom_site_label_2
_geom_bond_distance
Sc1 N5 2.076(3)
Sc1 N6 2.153(3)
Sc1 N2 2.193(3)
Sc1 N1 2.212(3)
Sc1 N7 2.219(3)
Sc1 N3 2.393(3)
Si1 C49 1.842(5)
Si1 C51 1.853(5)
Si1 C48 1.863(4)
Si1 C50 1.871(5)
N1 C2 1.333(4)
N1 C11 1.441(4)
N2 C4 1.333(4)
N2 C6 1.475(4)
N3 C10 1.477(4)
N3 C7 1.477(4)
N3 C8 1.485(4)
N4 C9 1.446(5)
N4 C35 1.479(6)
N4 C34 1.480(6)
N5 C36 1.399(4)
N5 H5 0.8800
N6 C23 1.336(4)
N6 N7 1.371(4)
N7 C48 1.369(4)
C1 C2 1.515(5)
C1 H1A 0.9800
C1 H1B 0.9800
C1 H1C 0.9800
C2 C3 1.404(5)
C3 C4 1.400(5)
C3 H3 0.9500
C4 C5 1.511(5)
C5 H5A 0.9800
C5 H5B 0.9800
C5 H5C 0.9800
C6 C7 1.504(5)
C6 H6A 0.9900
C6 H6B 0.9900
C7 H7A 0.9900
C7 H7B 0.9900
C8 C9 1.540(5)
C8 H8A 0.9900
C8 H8B 0.9900
C9 H9A 0.9900
C9 H9B 0.9900
C10 H10A 0.9800
C10 H10B 0.9800
C10 H10C 0.9800
C11 C12 1.413(5)
C11 C16 1.413(5)
C12 C13 1.399(5)
C12 C20 1.531(5)
C13 C14 1.373(5)
C13 H13 0.9500
C14 C15 1.384(5)
C14 H14 0.9500
C15 C16 1.378(5)
C15 H15 0.9500
C16 C17 1.530(5)
C17 C19 1.522(5)
C17 C18 1.522(5)
C17 H17 1.0000
C18 H18A 0.9800
C18 H18B 0.9800
C18 H18C 0.9800
C19 H19A 0.9800
C19 H19B 0.9800
C19 H19C 0.9800
C20 C21 1.521(5)
C20 C22 1.541(5)
C20 H20 1.0000
C21 H21A 0.9800
C21 H21B 0.9800
C21 H21C 0.9800
C22 H22A 0.9800
C22 H22B 0.9800
C22 H22C 0.9800
C23 C24 1.392(6)
C23 H23 0.9500
C24 C48 1.420(5)
C24 C25 1.499(5)
C25 C26 1.512(6)
C25 H25A 0.9900
C25 H25B 0.9900
C26 C31 1.383(6)
C26 C27 1.391(5)
C27 C28 1.410(7)
C27 H27 0.9500
C28 C29 1.340(7)
C28 H28 0.9500
C29 C30 1.385(6)
C29 H29 0.9500
C30 C31 1.382(6)
C30 H30 0.9500
C31 H31 0.9500
C34 H34A 0.9800
C34 H34B 0.9800
C34 H34C 0.9800
C35 H35A 0.9800
C35 H35B 0.9800
C35 H35C 0.9800
C36 C41 1.414(5)
C36 C37 1.423(5)
C37 C38 1.395(5)
C37 C45 1.526(5)
C38 C39 1.373(5)
C38 H38 0.9500
C39 C40 1.382(5)
C39 H39 0.9500
C40 C41 1.404(5)
C40 H40 0.9500
C41 C42 1.517(5)
C42 C43 1.526(5)
C42 C44 1.535(5)
C42 H42 1.0000
C43 H43A 0.9800
C43 H43B 0.9800
C43 H43C 0.9800
C44 H44A 0.9800
C44 H44B 0.9800
C44 H44C 0.9800
C45 C46 1.515(5)
C45 C47 1.530(6)
C45 H45 1.0000
C46 H46A 0.9800
C46 H46B 0.9800
C46 H46C 0.9800
C47 H47A 0.9800
C47 H47B 0.9800
C47 H47C 0.9800
C49 H49A 0.9800
C49 H49B 0.9800
C49 H49C 0.9800
C50 H50A 0.9800
C50 H50B 0.9800
C50 H50C 0.9800
C51 H51A 0.9800
C51 H51B 0.9800
C51 H51C 0.9800

loop_
_geom_torsion_atom_site_label_1
_geom_torsion_atom_site_label_2
_geom_torsion_atom_site_label_3
_geom_torsion_atom_site_label_4
_geom_torsion
N5 Sc1 N1 C2 96.7(3)
N6 Sc1 N1 C2 -127.1(3)
N2 Sc1 N1 C2 -22.6(3)
N7 Sc1 N1 C2 -164.2(3)
N3 Sc1 N1 C2 -27.8(4)
N5 Sc1 N1 C11 -78.7(2)
N6 Sc1 N1 C11 57.5(2)
N2 Sc1 N1 C11 162.0(2)
N7 Sc1 N1 C11 20.4(2)
N3 Sc1 N1 C11 156.8(2)
N5 Sc1 N2 C4 -79.3(3)
N6 Sc1 N2 C4 121.1(3)
N1 Sc1 N2 C4 22.5(3)
N7 Sc1 N2 C4 126.8(3)
N3 Sc1 N2 C4 -159.5(3)
N5 Sc1 N2 C6 94.6(2)
N6 Sc1 N2 C6 -65.0(2)
N1 Sc1 N2 C6 -163.6(2)
N7 Sc1 N2 C6 -59.3(3)
N3 Sc1 N2 C6 14.3(2)
N5 Sc1 N3 C10 84.0(2)
N6 Sc1 N3 C10 -47.0(2)
N2 Sc1 N3 C10 -154.7(2)
N1 Sc1 N3 C10 -149.3(3)
N7 Sc1 N3 C10 -11.4(2)
N5 Sc1 N3 C7 -158.17(19)
N6 Sc1 N3 C7 70.84(19)
N2 Sc1 N3 C7 -36.88(18)
N1 Sc1 N3 C7 -31.4(3)
N7 Sc1 N3 C7 106.43(19)
N5 Sc1 N3 C8 -39.3(2)
N6 Sc1 N3 C8 -170.3(2)
N2 Sc1 N3 C8 82.0(2)
N1 Sc1 N3 C8 87.4(3)
N7 Sc1 N3 C8 -134.7(2)
N6 Sc1 N5 C36 137.2(4)
N2 Sc1 N5 C36 -16.4(4)
N1 Sc1 N5 C36 -106.8(4)
N7 Sc1 N5 C36 147.6(4)
N3 Sc1 N5 C36 55.0(4)
N5 Sc1 N6 C23 -93(3)
N2 Sc1 N6 C23 63(3)
N1 Sc1 N6 C23 149(3)
N7 Sc1 N6 C23 -111(3)
N3 Sc1 N6 C23 -9(3)
N5 Sc1 N6 N7 17.6(2)
N2 Sc1 N6 N7 174.04(17)
N1 Sc1 N6 N7 -99.87(18)
N3 Sc1 N6 N7 102.23(18)
C23 N6 N7 C48 -0.3(4)
Sc1 N6 N7 C48 -175.0(3)
C23 N6 N7 Sc1 174.6(3)
N5 Sc1 N7 C48 -90(3)
N6 Sc1 N7 C48 77(3)
N2 Sc1 N7 C48 68(3)
N1 Sc1 N7 C48 165(3)
N3 Sc1 N7 C48 0(3)
N5 Sc1 N7 N6 -166.71(18)
N2 Sc1 N7 N6 -9.3(3)
N1 Sc1 N7 N6 88.04(18)
N3 Sc1 N7 N6 -76.77(18)
C11 N1 C2 C3 -172.3(3)
Sc1 N1 C2 C3 12.5(4)
C11 N1 C2 C1 7.5(5)
Sc1 N1 C2 C1 -167.7(2)
N1 C2 C3 C4 9.8(6)
C1 C2 C3 C4 -170.0(3)
C6 N2 C4 C3 173.5(3)
Sc1 N2 C4 C3 -12.6(5)
C6 N2 C4 C5 -5.1(4)
Sc1 N2 C4 C5 168.9(2)
C2 C3 C4 N2 -9.9(6)
C2 C3 C4 C5 168.7(3)
C4 N2 C6 C7 -173.7(3)
Sc1 N2 C6 C7 11.7(3)
C10 N3 C7 C6 176.5(3)
C8 N3 C7 C6 -60.9(3)
Sc1 N3 C7 C6 57.0(3)
N2 C6 C7 N3 -48.9(4)
C10 N3 C8 C9 66.8(4)
C7 N3 C8 C9 -56.4(4)
Sc1 N3 C8 C9 -168.0(3)
C35 N4 C9 C8 -171.5(4)
C34 N4 C9 C8 67.8(5)
N3 C8 C9 N4 178.8(3)
C2 N1 C11 C12 -87.8(4)
Sc1 N1 C11 C12 88.0(3)
C2 N1 C11 C16 95.5(4)
Sc1 N1 C11 C16 -88.7(3)
C16 C11 C12 C13 3.0(5)
N1 C11 C12 C13 -173.7(3)
C16 C11 C12 C20 -173.8(3)
N1 C11 C12 C20 9.5(5)
C11 C12 C13 C14 -2.0(5)
C20 C12 C13 C14 174.8(3)
C12 C13 C14 C15 -0.6(6)
C13 C14 C15 C16 2.4(6)
C14 C15 C16 C11 -1.4(6)
C14 C15 C16 C17 -178.2(3)
C12 C11 C16 C15 -1.3(5)
N1 C11 C16 C15 175.5(3)
C12 C11 C16 C17 175.5(3)
N1 C11 C16 C17 -7.8(5)
C15 C16 C17 C19 -30.9(5)
C11 C16 C17 C19 152.4(3)
C15 C16 C17 C18 92.4(4)
C11 C16 C17 C18 -84.3(4)
C13 C12 C20 C21 54.8(4)
C11 C12 C20 C21 -128.4(3)
C13 C12 C20 C22 -66.0(4)
C11 C12 C20 C22 110.7(4)
N7 N6 C23 C24 0.3(4)
Sc1 N6 C23 C24 110(3)
N6 C23 C24 C48 -0.2(4)
N6 C23 C24 C25 -179.1(4)
C23 C24 C25 C26 79.3(5)
C48 C24 C25 C26 -99.3(5)
C24 C25 C26 C31 13.1(6)
C24 C25 C26 C27 -167.8(4)
C31 C26 C27 C28 -1.4(6)
C25 C26 C27 C28 179.5(4)
C26 C27 C28 C29 0.8(7)
C27 C28 C29 C30 -0.1(8)
C28 C29 C30 C31 0.0(7)
C29 C30 C31 C26 -0.6(7)
C27 C26 C31 C30 1.3(6)
C25 C26 C31 C30 -179.5(4)
Sc1 N5 C36 C41 50.6(5)
Sc1 N5 C36 C37 -126.7(4)
N5 C36 C37 C38 179.4(3)
C41 C36 C37 C38 2.1(5)
N5 C36 C37 C45 -1.8(5)
C41 C36 C37 C45 -179.2(3)
C36 C37 C38 C39 -1.4(5)
C45 C37 C38 C39 179.8(3)
C37 C38 C39 C40 0.0(5)
C38 C39 C40 C41 0.7(5)
C39 C40 C41 C36 0.0(5)
C39 C40 C41 C42 178.9(3)
N5 C36 C41 C40 -178.8(3)
C37 C36 C41 C40 -1.3(5)
N5 C36 C41 C42 2.3(5)
C37 C36 C41 C42 179.7(3)
C40 C41 C42 C43 56.8(4)
C36 C41 C42 C43 -124.2(3)
C40 C41 C42 C44 -66.7(4)
C36 C41 C42 C44 112.2(3)
C38 C37 C45 C46 -42.9(5)
C36 C37 C45 C46 138.3(4)
C38 C37 C45 C47 82.3(4)
C36 C37 C45 C47 -96.5(4)
N6 N7 C48 C24 0.2(4)
Sc1 N7 C48 C24 -75(3)
N6 N7 C48 Si1 175.3(2)
Sc1 N7 C48 Si1 100(3)
C23 C24 C48 N7 0.0(4)
C25 C24 C48 N7 178.8(4)
C23 C24 C48 Si1 -174.3(3)
C25 C24 C48 Si1 4.6(7)
C49 Si1 C48 N7 38.6(4)
C51 Si1 C48 N7 159.7(3)
C50 Si1 C48 N7 -83.1(3)
C49 Si1 C48 C24 -147.7(4)
C51 Si1 C48 C24 -26.7(5)
C50 Si1 C48 C24 90.6(4)
